data_7715242
loop_
_publ_author_name
'Helling, Christoph'
'D&#xf6;hler, Lotta'
'Kysliak, Oleksandr'
'G&#xf6;rls, Helmar'
'Liebing, Phil'
'W&#xf6;lper, Christoph'
'Kretschmer, Robert'
'Schulz, Stephan'

_publ_section_title
;
 Metal-metal cooperativity boosts Lewis basicity and reduction properties
 of the bis(gallanediyl) <sup>Cy</sup>L<sub>2</sub>Ga<sub>2</sub>.
;
_journal_issue 11
_journal_name_full 'Dalton transactions (Cambridge, England : 2003)'
_journal_page_first 4922
_journal_page_last 4929
_journal_paper_doi 10.1039/d4dt00172a
_journal_volume 53
_journal_year 2024
_chemical_absolute_configuration unk
_chemical_formula_moiety 'C38 H65 Ga N4 O2'
_chemical_formula_sum 'C38 H65 Ga N4 O2'
_chemical_formula_weight 679.66
_space_group_crystal_system monoclinic
_space_group_IT_number 5
_space_group_name_Hall 'C 2y'
_space_group_name_H-M_alt 'C 1 2 1'
_atom_sites_solution_hydrogens geom
_atom_sites_solution_primary dual
_audit_creation_date 2021-11-12
_audit_creation_method
;
Olex2 1.3
(compiled Nov 21 2019 18:26:39 for OlexSys, GUI svn.r6003)
;
_audit_update_record
;
2022-01-04 deposited with the CCDC.	2024-02-14 downloaded from the CCDC.
;
_cell_angle_alpha 90
_cell_angle_beta 108.583(4)
_cell_angle_gamma 90
_cell_formula_units_Z 4
_cell_length_a 20.896(3)
_cell_length_b 11.1691(13)
_cell_length_c 16.8820(19)
_cell_measurement_reflns_used 9893
_cell_measurement_temperature 120
_cell_measurement_theta_max 32.27
_cell_measurement_theta_min 2.27
_cell_volume 3734.7(8)
_computing_cell_refinement 'SAINT V8.40B (Bruker, 2016)'
_computing_data_collection 'SAINT V8.40B (Bruker, 2016)'
_computing_data_reduction 'SAINT V8.40B (Bruker, 2016)'
_computing_molecular_graphics 'Diamond 4 (Brandenburg, 1997)'
_computing_publication_material 'Olex2 1.3 (Dolomanov et al., 2009)'
_computing_structure_refinement 'SHELXL 2018/3 (Sheldrick, 2018)'
_computing_structure_solution 'SHELXT 2018/2 (Sheldrick, 2018)'
_diffrn_ambient_temperature 120
_diffrn_detector 'Bruker APEX II'
_diffrn_detector_area_resol_mean 7.9
_diffrn_detector_type 'CCD area detector'
_diffrn_measured_fraction_theta_full 0.999
_diffrn_measured_fraction_theta_max 0.995
_diffrn_measurement_device 'three-circle diffractometer'
_diffrn_measurement_device_type 'Bruker-Nonius Kappa-CCD'
_diffrn_measurement_method '\w and \f scans'
_diffrn_radiation_monochromator 'mirror optics'
_diffrn_radiation_probe x-ray
_diffrn_radiation_type MoK\a
_diffrn_radiation_wavelength 0.71073
_diffrn_reflns_av_R_equivalents 0.0782
_diffrn_reflns_av_unetI/netI 0.0898
_diffrn_reflns_Laue_measured_fraction_full 0.999
_diffrn_reflns_Laue_measured_fraction_max 0.995
_diffrn_reflns_limit_h_max 28
_diffrn_reflns_limit_h_min -28
_diffrn_reflns_limit_k_max 15
_diffrn_reflns_limit_k_min -15
_diffrn_reflns_limit_l_max 23
_diffrn_reflns_limit_l_min -23
_diffrn_reflns_number 26209
_diffrn_reflns_point_group_measured_fraction_full 0.999
_diffrn_reflns_point_group_measured_fraction_max 0.994
_diffrn_reflns_theta_full 25.242
_diffrn_reflns_theta_max 28.999
_diffrn_reflns_theta_min 2.045
_diffrn_source 'microfocus sealed X-ray tube'
_diffrn_source_current 0.6
_diffrn_source_power 0.03
_diffrn_source_type 'Incoatec I\ms'
_diffrn_source_voltage 50.0
_diffrn_standards_number 0
_exptl_absorpt_coefficient_mu 0.773
_exptl_absorpt_correction_T_max 0.746591
_exptl_absorpt_correction_T_min 0.435768
_exptl_absorpt_correction_type multi-scan
_exptl_absorpt_process_details
;
 TWINABS-2012/1 (Bruker,2012) was used for absorption correction.

Final HKLF 4 output contains 60469 reflections, Rint = 0.0782
 (19222 with I > 3sig(I), Rint = 0.0670)
;
_exptl_crystal_colour colourless
_exptl_crystal_colour_primary colourless
_exptl_crystal_density_diffrn 1.209
_exptl_crystal_description prism
_exptl_crystal_F_000 1472
_exptl_crystal_size_max 0.46
_exptl_crystal_size_mid 0.14
_exptl_crystal_size_min 0.12
_refine_diff_density_max 4.223
_refine_diff_density_min -1.558
_refine_diff_density_rms 0.139
_refine_ls_abs_structure_details
;
 Flack x determined using 4140 quotients [(I+)-(I-)]/[(I+)+(I-)]
 (Parsons, Flack and Wagner, Acta Cryst. B69 (2013) 249-259).
;
_refine_ls_abs_structure_Flack 0.313(8)
_refine_ls_extinction_method none
_refine_ls_goodness_of_fit_ref 1.029
_refine_ls_hydrogen_treatment constr
_refine_ls_matrix_type full
_refine_ls_number_parameters 462
_refine_ls_number_reflns 26209
_refine_ls_number_restraints 25
_refine_ls_restrained_S_all 1.029
_refine_ls_R_factor_all 0.0831
_refine_ls_R_factor_gt 0.0810
_refine_ls_shift/su_max 0.011
_refine_ls_shift/su_mean 0.000
_refine_ls_structure_factor_coef Fsqd
_refine_ls_weighting_details 'w=1/[\s^2^(Fo^2^)+(0.1542P)^2^+4.6867P] where P=(Fo^2^+2Fc^2^)/3'
_refine_ls_weighting_scheme calc
_refine_ls_wR_factor_gt 0.2017
_refine_ls_wR_factor_ref 0.2049
_reflns_Friedel_coverage 0.905
_reflns_Friedel_fraction_full 0.998
_reflns_Friedel_fraction_max 0.993
_reflns_number_gt 25273
_reflns_number_total 26209
_reflns_threshold_expression 'I > 2\s(I)'
_cod_data_source_file d4dt00172a2.cif
_cod_data_source_block bn00066_tw4
_cod_depositor_comments 'Adding full bibliography for 7715237--7715242.cif.'
_cod_original_cell_volume 3734.6(8)
_cod_database_code 7715242
_shelx_shelxl_version_number 2018/3
_shelx_space_group_comment
;
The symmetry employed for this shelxl refinement is uniquely defined
by the following loop, which should always be used as a source of
symmetry information in preference to the above space-group names.
They are only intended as comments.
;
_shelx_estimated_absorpt_t_max 0.913
_shelx_estimated_absorpt_t_min 0.717
_olex2_refinement_description
;
1. Fixed Uiso
 At 1.2 times of:
  All C(H) groups, All C(H,H) groups
 At 1.5 times of:
  All C(H,H,H) groups
2. Shared sites
{C18A, C18B}
{C19A, C19B}
3. Restrained distances
 C18A-C20A \\sim C18A-C20B
 with sigma of 0.005
4. Uiso/Uaniso restraints and constraints
C16A \\sim C17A: within 2A with sigma of 0.001 and sigma for terminal atoms of
0.002 within 2A
C16B \\sim C17B: within 2A with sigma of 0.001 and sigma for terminal atoms of
0.002 within 2A
C20A \\sim C20B: within 2A with sigma of 0.005 and sigma for terminal atoms of
0.01 within 2A
Uanis(C15B) \\sim Ueq: with sigma of 0.005 and sigma for terminal atoms of 0.01
Uanis(C20A) \\sim Ueq: with sigma of 0.005 and sigma for terminal atoms of 0.01
Uanis(C20B) \\sim Ueq: with sigma of 0.003 and sigma for terminal atoms of 0.006
Uanis(C18A) = Uanis(C18B)
Uanis(C19A) = Uanis(C19B)
5. Others
 Sof(C15B)=Sof(H15B)=Sof(C16B)=Sof(H16D)=Sof(H16E)=Sof(H16F)=Sof(C17B)=
 Sof(H17D)=Sof(H17E)=Sof(H17F)=1-FVAR(1)
 Sof(C15A)=Sof(H15A)=Sof(C16A)=Sof(H16A)=Sof(H16B)=Sof(H16C)=Sof(C17A)=
 Sof(H17A)=Sof(H17B)=Sof(H17C)=FVAR(1)
 Sof(C20B)=Sof(H20D)=Sof(H20E)=Sof(H20F)=Sof(C18B)=Sof(H18B)=Sof(C19B)=
 Sof(H19D)=Sof(H19E)=Sof(H19F)=1-FVAR(2)
 Sof(C20A)=Sof(H20A)=Sof(H20B)=Sof(H20C)=Sof(C18A)=Sof(H18A)=Sof(C19A)=
 Sof(H19A)=Sof(H19B)=Sof(H19C)=FVAR(2)
6.a Ternary CH refined with riding coordinates:
 C1(H1), C15A(H15A), C18A(H18A), C15B(H15B), C18B(H18B)
6.b Secondary CH2 refined with riding coordinates:
 C2(H2A,H2B), C3(H3A,H3B), C22(H22A,H22B), C23(H23A,H23B), C24(H24A,H24B),
 C31(H31A,H31B), C32(H32A,H32B), C33(H33A,H33B)
6.c Aromatic/amide H refined with riding coordinates:
 C6(H6), C11(H11), C12(H12), C13(H13)
6.d Idealised Me refined as rotating group:
 C4(H4A,H4B,H4C), C8(H8A,H8B,H8C), C26(H26A,H26B,H26C), C27(H27A,H27B,H27C),
 C28(H28A,H28B,H28C), C29(H29A,H29B,H29C), C35(H35A,H35B,H35C), C36(H36A,H36B,
 H36C), C37(H37A,H37B,H37C), C38(H38A,H38B,H38C), C20A(H20A,H20B,H20C),
 C16A(H16A,H16B,H16C), C17A(H17A,H17B,H17C), C19A(H19A,H19B,H19C), C20B(H20D,
 H20E,H20F), C16B(H16D,H16E,H16F), C17B(H17D,H17E,H17F), C19B(H19D,H19E,H19F)
;
_olex2_date_sample_data_collection 2021-11-11
_olex2_date_sample_submission 2021-11-01
_olex2_submission_original_sample_id OK-G140
_olex2_submission_special_instructions 'No special instructions were received'

loop_
_space_group_symop_operation_xyz
'x, y, z'
'-x, y, -z'
'x+1/2, y+1/2, z'
'-x+1/2, y+1/2, -z'

loop_
_atom_site_label
_atom_site_type_symbol
_atom_site_fract_x
_atom_site_fract_y
_atom_site_fract_z
_atom_site_U_iso_or_equiv
_atom_site_adp_type
_atom_site_occupancy
_atom_site_site_symmetry_order
_atom_site_calc_flag
_atom_site_refinement_flags_posn
_atom_site_refinement_flags_adp
_atom_site_refinement_flags_occupancy
_atom_site_disorder_assembly
_atom_site_disorder_group
Ga1 Ga 0.48792(5) 0.52166(7) 0.29877(4) 0.01434(18) Uani 1 1 d . . . . .
O1 O 0.5791(4) 0.5474(5) 0.3184(3) 0.0188(14) Uani 1 1 d . . . . .
O2 O 0.4273(4) 0.5840(5) 0.2039(4) 0.0178(13) Uani 1 1 d . . . . .
N1 N 0.4644(5) 0.5421(6) 0.4016(4) 0.0199(17) Uani 1 1 d . . . . .
N2 N 0.4757(4) 0.3455(6) 0.2911(4) 0.0169(14) Uani 1 1 d . . . . .
N3 N 0.6041(4) 0.6328(6) 0.2688(4) 0.0154(14) Uani 1 1 d . . . . .
N4 N 0.3846(5) 0.6854(6) 0.2080(4) 0.0175(14) Uani 1 1 d . . . . .
C1 C 0.4901(5) 0.6532(8) 0.4510(5) 0.0209(19) Uani 1 1 d . . . . .
H1 H 0.532521 0.674117 0.438736 0.025 Uiso 1 1 calc R U . . .
C2 C 0.4433(7) 0.7618(8) 0.4215(5) 0.0243(19) Uani 1 1 d . . . . .
H2A H 0.425070 0.762493 0.359698 0.029 Uiso 1 1 calc R U . . .
H2B H 0.404799 0.756248 0.443605 0.029 Uiso 1 1 calc R U . . .
C3 C 0.4826(7) 0.8765(8) 0.4524(6) 0.030(2) Uani 1 1 d . . . . .
H3A H 0.451369 0.945562 0.436922 0.036 Uiso 1 1 calc R U . . .
H3B H 0.517169 0.886457 0.424182 0.036 Uiso 1 1 calc R U . . .
C4 C 0.3785(6) 0.5044(12) 0.4718(5) 0.032(3) Uani 1 1 d . . . . .
H4A H 0.408570 0.506985 0.529734 0.047 Uiso 1 1 calc R U . . .
H4B H 0.342729 0.445342 0.466942 0.047 Uiso 1 1 calc R U . . .
H4C H 0.358260 0.583466 0.455651 0.047 Uiso 1 1 calc R U . . .
C5 C 0.4182(5) 0.4695(8) 0.4152(5) 0.0216(19) Uani 1 1 d . . . . .
C6 C 0.4038(5) 0.3565(8) 0.3787(5) 0.0228(19) Uani 1 1 d . . . . .
H6 H 0.368078 0.314833 0.390151 0.027 Uiso 1 1 calc R U . . .
C7 C 0.4343(5) 0.2951(8) 0.3275(6) 0.0214(19) Uani 1 1 d . . . . .
C8 C 0.4183(7) 0.1620(8) 0.3158(8) 0.036(3) Uani 1 1 d . . . . .
H8A H 0.415502 0.138244 0.258891 0.054 Uiso 1 1 calc R U . . .
H8B H 0.375016 0.146028 0.324796 0.054 Uiso 1 1 calc R U . . .
H8C H 0.454031 0.116087 0.356112 0.054 Uiso 1 1 calc R U . . .
C9 C 0.5066(6) 0.2668(7) 0.2452(6) 0.022(2) Uani 1 1 d . . . . .
C10 C 0.5694(6) 0.2124(7) 0.2878(8) 0.033(2) Uani 1 1 d . . . . .
C11 C 0.5964(7) 0.1325(9) 0.2434(10) 0.044(3) Uani 1 1 d . . . . .
H11 H 0.638204 0.094108 0.270665 0.053 Uiso 1 1 calc R U . . .
C12 C 0.5620(8) 0.1078(10) 0.1579(9) 0.045(4) Uani 1 1 d . . . . .
H12 H 0.580366 0.052583 0.128245 0.054 Uiso 1 1 calc R U . . .
C13 C 0.5023(7) 0.1641(8) 0.1187(7) 0.035(3) Uani 1 1 d . . . . .
H13 H 0.480072 0.148121 0.061180 0.042 Uiso 1 1 calc R U . . .
C14 C 0.4729(6) 0.2442(8) 0.1602(6) 0.024(2) Uani 1 1 d . . . . .
C21 C 0.6165(5) 0.5674(8) 0.1980(5) 0.0178(18) Uani 1 1 d . . . . .
C22 C 0.6466(6) 0.6574(8) 0.1506(6) 0.025(2) Uani 1 1 d . . . . .
H22A H 0.657943 0.614692 0.105388 0.030 Uiso 1 1 calc R U . . .
H22B H 0.612115 0.718529 0.124234 0.030 Uiso 1 1 calc R U . . .
C23 C 0.7097(7) 0.7199(10) 0.2063(7) 0.033(2) Uani 1 1 d . . . . .
H23A H 0.746458 0.660947 0.228441 0.040 Uiso 1 1 calc R U . . .
H23B H 0.725140 0.780708 0.173715 0.040 Uiso 1 1 calc R U . . .
C24 C 0.6924(7) 0.7795(9) 0.2779(7) 0.036(3) Uani 1 1 d . . . . .
H24A H 0.658823 0.843507 0.254841 0.043 Uiso 1 1 calc R U . . .
H24B H 0.733583 0.817696 0.315652 0.043 Uiso 1 1 calc R U . . .
C25 C 0.6639(6) 0.6930(8) 0.3290(6) 0.025(2) Uani 1 1 d . . . . .
C26 C 0.6601(6) 0.4536(8) 0.2212(6) 0.025(2) Uani 1 1 d . . . . .
H26A H 0.707808 0.476015 0.243480 0.038 Uiso 1 1 calc R U . . .
H26B H 0.652845 0.403802 0.171348 0.038 Uiso 1 1 calc R U . . .
H26C H 0.647223 0.408548 0.263644 0.038 Uiso 1 1 calc R U . . .
C27 C 0.5481(5) 0.5294(10) 0.1376(5) 0.0226(17) Uani 1 1 d . . . . .
H27A H 0.530300 0.462390 0.161747 0.034 Uiso 1 1 calc R U . . .
H27B H 0.553495 0.504419 0.084453 0.034 Uiso 1 1 calc R U . . .
H27C H 0.516578 0.596899 0.127915 0.034 Uiso 1 1 calc R U . . .
C28 C 0.7190(7) 0.6086(11) 0.3834(7) 0.037(3) Uani 1 1 d . . . . .
H28A H 0.697683 0.541617 0.402874 0.055 Uiso 1 1 calc R U . . .
H28B H 0.748040 0.652865 0.431594 0.055 Uiso 1 1 calc R U . . .
H28C H 0.746268 0.577799 0.350178 0.055 Uiso 1 1 calc R U . . .
C29 C 0.6380(8) 0.7706(10) 0.3876(7) 0.032(3) Uani 1 1 d . . . . .
H29A H 0.599813 0.819156 0.354392 0.049 Uiso 1 1 calc R U . . .
H29B H 0.674339 0.823327 0.420305 0.049 Uiso 1 1 calc R U . . .
H29C H 0.623420 0.718816 0.425446 0.049 Uiso 1 1 calc R U . . .
C30 C 0.4055(6) 0.7889(7) 0.1643(6) 0.0206(19) Uani 1 1 d . . . . .
C31 C 0.3569(6) 0.8918(8) 0.1638(6) 0.027(2) Uani 1 1 d . . . . .
H31A H 0.364386 0.917781 0.222164 0.033 Uiso 1 1 calc R U . . .
H31B H 0.367778 0.960404 0.133222 0.033 Uiso 1 1 calc R U . . .
C32 C 0.2827(6) 0.8601(8) 0.1242(6) 0.029(2) Uani 1 1 d . . . . .
H32A H 0.273291 0.839350 0.064511 0.035 Uiso 1 1 calc R U . . .
H32B H 0.253907 0.928993 0.127752 0.035 Uiso 1 1 calc R U . . .
C33 C 0.2677(6) 0.7533(8) 0.1718(7) 0.028(2) Uani 1 1 d . . . . .
H33A H 0.219935 0.729522 0.145852 0.034 Uiso 1 1 calc R U . . .
H33B H 0.273734 0.777890 0.230028 0.034 Uiso 1 1 calc R U . . .
C34 C 0.3129(6) 0.6446(8) 0.1730(6) 0.0237(19) Uani 1 1 d . . . . .
C35 C 0.4758(6) 0.8255(8) 0.2173(6) 0.024(2) Uani 1 1 d . . . . .
H35A H 0.476460 0.839380 0.274887 0.035 Uiso 1 1 calc R U . . .
H35B H 0.488769 0.899251 0.194839 0.035 Uiso 1 1 calc R U . . .
H35C H 0.507806 0.761680 0.216604 0.035 Uiso 1 1 calc R U . . .
C36 C 0.4053(6) 0.7619(9) 0.0745(6) 0.027(2) Uani 1 1 d . . . . .
H36A H 0.414168 0.676501 0.069519 0.041 Uiso 1 1 calc R U . . .
H36B H 0.440455 0.809339 0.062248 0.041 Uiso 1 1 calc R U . . .
H36C H 0.361145 0.782572 0.034759 0.041 Uiso 1 1 calc R U . . .
C37 C 0.3016(6) 0.5542(8) 0.2358(7) 0.031(2) Uani 1 1 d . . . . .
H37A H 0.328080 0.481779 0.236028 0.046 Uiso 1 1 calc R U . . .
H37B H 0.253560 0.533474 0.219770 0.046 Uiso 1 1 calc R U . . .
H37C H 0.315864 0.589773 0.291839 0.046 Uiso 1 1 calc R U . . .
C38 C 0.2940(6) 0.5840(9) 0.0867(6) 0.031(2) Uani 1 1 d . . . . .
H38A H 0.287641 0.645276 0.043308 0.047 Uiso 1 1 calc R U . . .
H38B H 0.252029 0.538666 0.076859 0.047 Uiso 1 1 calc R U . . .
H38C H 0.330298 0.529535 0.084990 0.047 Uiso 1 1 calc R U . . .
C20A C 0.3496(14) 0.244(3) 0.117(2) 0.034(6) Uani 0.54(6) 1 d . U P A 1
H20A H 0.310059 0.296368 0.096854 0.052 Uiso 0.54(6) 1 calc R U P A 1
H20B H 0.356265 0.221046 0.174780 0.052 Uiso 0.54(6) 1 calc R U P A 1
H20C H 0.342478 0.172090 0.081732 0.052 Uiso 0.54(6) 1 calc R U P A 1
C15A C 0.6089(11) 0.2394(17) 0.3709(14) 0.027(4) Uani 0.693(18) 1 d . . P B 1
H15A H 0.599867 0.324470 0.382314 0.033 Uiso 0.693(18) 1 calc R U P B 1
C16A C 0.6866(11) 0.225(2) 0.3887(12) 0.045(5) Uani 0.693(18) 1 d . . P B 1
H16A H 0.710885 0.269394 0.439527 0.068 Uiso 0.693(18) 1 calc R U P B 1
H16B H 0.698953 0.257034 0.341422 0.068 Uiso 0.693(18) 1 calc R U P B 1
H16C H 0.698774 0.140231 0.396255 0.068 Uiso 0.693(18) 1 calc R U P B 1
C17A C 0.5878(12) 0.162(2) 0.4301(11) 0.037(4) Uani 0.693(18) 1 d . . P B 1
H17A H 0.587335 0.077934 0.412971 0.056 Uiso 0.693(18) 1 calc R U P B 1
H17B H 0.542472 0.185085 0.429775 0.056 Uiso 0.693(18) 1 calc R U P B 1
H17C H 0.619699 0.171552 0.486632 0.056 Uiso 0.693(18) 1 calc R U P B 1
C18A C 0.4069(6) 0.3051(8) 0.1119(6) 0.024(2) Uani 0.54(6) 1 d . . P A 1
H18A H 0.407277 0.379929 0.144585 0.028 Uiso 0.54(6) 1 calc R U P A 1
C19A C 0.4069(7) 0.3512(14) 0.0274(6) 0.048(3) Uani 0.54(6) 1 d . . P A 1
H19A H 0.400322 0.284077 -0.011816 0.072 Uiso 0.54(6) 1 calc R U P A 1
H19B H 0.450192 0.390118 0.033172 0.072 Uiso 0.54(6) 1 calc R U P A 1
H19C H 0.370202 0.409143 0.006152 0.072 Uiso 0.54(6) 1 calc R U P A 1
C20B C 0.3431(14) 0.212(2) 0.083(2) 0.024(6) Uani 0.46(6) 1 d . U P A 2
H20D H 0.302227 0.254656 0.051130 0.037 Uiso 0.46(6) 1 calc R U P A 2
H20E H 0.336258 0.175647 0.132815 0.037 Uiso 0.46(6) 1 calc R U P A 2
H20F H 0.352783 0.148309 0.048322 0.037 Uiso 0.46(6) 1 calc R U P A 2
C15B C 0.602(2) 0.228(4) 0.397(2) 0.017(9) Uani 0.307(18) 1 d . U P B 2
H15B H 0.572265 0.283155 0.416804 0.020 Uiso 0.307(18) 1 calc R U P B 2
C16B C 0.6742(17) 0.287(3) 0.4158(18) 0.016(6) Uani 0.307(18) 1 d . . P B 2
H16D H 0.692269 0.307766 0.475150 0.024 Uiso 0.307(18) 1 calc R U P B 2
H16E H 0.670571 0.359210 0.381858 0.024 Uiso 0.307(18) 1 calc R U P B 2
H16F H 0.704570 0.229614 0.401872 0.024 Uiso 0.307(18) 1 calc R U P B 2
C17B C 0.609(2) 0.111(3) 0.443(2) 0.024(8) Uani 0.307(18) 1 d . . P B 2
H17D H 0.642138 0.060206 0.428308 0.035 Uiso 0.307(18) 1 calc R U P B 2
H17E H 0.565459 0.069699 0.427278 0.035 Uiso 0.307(18) 1 calc R U P B 2
H17F H 0.624825 0.125223 0.503474 0.035 Uiso 0.307(18) 1 calc R U P B 2
C18B C 0.4069(6) 0.3051(8) 0.1119(6) 0.024(2) Uani 0.46(6) 1 d . . P A 2
H18B H 0.396907 0.371783 0.145731 0.028 Uiso 0.46(6) 1 calc R U P A 2
C19B C 0.4069(7) 0.3512(14) 0.0274(6) 0.048(3) Uani 0.46(6) 1 d . . P A 2
H19D H 0.430406 0.428330 0.034486 0.072 Uiso 0.46(6) 1 calc R U P A 2
H19E H 0.360256 0.361454 -0.009155 0.072 Uiso 0.46(6) 1 calc R U P A 2
H19F H 0.430053 0.293552 0.002177 0.072 Uiso 0.46(6) 1 calc R U P A 2

loop_
_atom_site_aniso_label
_atom_site_aniso_U_11
_atom_site_aniso_U_22
_atom_site_aniso_U_33
_atom_site_aniso_U_23
_atom_site_aniso_U_13
_atom_site_aniso_U_12
Ga1 0.0195(4) 0.0146(3) 0.0115(3) 0.0019(4) 0.0086(4) 0.0005(5)
O1 0.023(3) 0.023(3) 0.014(3) 0.0019(18) 0.010(2) 0.000(2)
O2 0.026(4) 0.014(2) 0.014(3) 0.003(2) 0.009(3) 0.010(3)
N1 0.027(4) 0.025(4) 0.011(3) 0.000(3) 0.009(3) 0.000(3)
N2 0.019(4) 0.016(3) 0.017(3) 0.005(2) 0.009(3) -0.001(3)
N3 0.017(4) 0.020(3) 0.013(3) -0.001(2) 0.010(3) -0.004(3)
N4 0.020(4) 0.015(3) 0.020(3) 0.001(2) 0.010(3) 0.002(3)
C1 0.028(6) 0.026(4) 0.012(4) -0.004(3) 0.011(4) -0.005(4)
C2 0.031(6) 0.029(4) 0.015(4) 0.003(3) 0.013(5) 0.003(4)
C3 0.047(8) 0.026(4) 0.021(5) 0.001(3) 0.017(5) 0.001(5)
C4 0.029(5) 0.054(7) 0.019(4) 0.000(4) 0.018(4) -0.007(6)
C5 0.023(5) 0.034(4) 0.010(4) 0.007(3) 0.009(3) -0.002(4)
C6 0.020(5) 0.030(4) 0.021(4) 0.011(3) 0.009(4) -0.002(4)
C7 0.020(5) 0.020(4) 0.024(4) 0.009(3) 0.007(4) 0.003(3)
C8 0.033(6) 0.018(4) 0.065(7) 0.012(4) 0.026(6) -0.002(4)
C9 0.023(6) 0.013(3) 0.037(5) 0.006(3) 0.018(5) 0.001(3)
C10 0.022(5) 0.015(4) 0.060(7) 0.003(4) 0.008(5) 0.001(4)
C11 0.026(7) 0.020(4) 0.091(10) 0.005(5) 0.027(7) 0.007(4)
C12 0.053(9) 0.025(5) 0.078(9) 0.003(5) 0.050(8) 0.008(5)
C13 0.057(9) 0.020(4) 0.046(6) 0.009(4) 0.040(6) 0.010(5)
C14 0.035(6) 0.015(3) 0.029(5) 0.005(3) 0.021(4) 0.004(4)
C21 0.026(5) 0.020(3) 0.014(4) -0.001(3) 0.015(4) 0.000(4)
C22 0.034(6) 0.024(4) 0.024(4) 0.001(3) 0.019(4) -0.004(4)
C23 0.033(7) 0.039(5) 0.037(6) -0.005(4) 0.024(5) -0.011(5)
C24 0.039(7) 0.036(5) 0.043(6) -0.013(4) 0.026(5) -0.019(5)
C25 0.023(6) 0.029(4) 0.026(4) -0.010(3) 0.011(4) -0.008(4)
C26 0.029(6) 0.027(4) 0.026(5) 0.000(3) 0.017(4) 0.007(4)
C27 0.028(4) 0.023(4) 0.021(3) -0.003(4) 0.012(3) 0.004(5)
C28 0.028(6) 0.057(7) 0.025(5) -0.010(4) 0.007(5) -0.004(6)
C29 0.036(8) 0.036(5) 0.030(6) -0.017(4) 0.019(6) -0.011(5)
C30 0.032(6) 0.015(3) 0.020(4) 0.004(3) 0.015(4) 0.002(4)
C31 0.036(6) 0.017(4) 0.034(5) 0.005(3) 0.019(5) 0.007(4)
C32 0.031(6) 0.023(4) 0.035(5) 0.008(4) 0.013(5) 0.013(4)
C33 0.025(6) 0.026(4) 0.037(5) 0.010(4) 0.015(5) 0.012(4)
C34 0.022(5) 0.022(4) 0.030(5) 0.006(3) 0.012(4) 0.007(4)
C35 0.025(6) 0.020(4) 0.028(4) 0.005(3) 0.012(4) -0.002(4)
C36 0.035(6) 0.037(5) 0.014(4) 0.007(4) 0.014(4) 0.004(4)
C37 0.024(6) 0.028(5) 0.042(6) 0.015(4) 0.013(5) 0.001(4)
C38 0.029(6) 0.025(4) 0.033(5) -0.007(4) 0.000(5) 0.002(4)
C20A 0.026(10) 0.036(10) 0.040(12) 0.004(9) 0.010(9) -0.002(9)
C15A 0.020(9) 0.018(7) 0.036(12) 0.003(8) -0.001(9) 0.003(6)
C16A 0.022(9) 0.063(12) 0.038(10) 0.021(9) -0.007(8) -0.011(10)
C17A 0.043(13) 0.049(11) 0.020(8) -0.002(8) 0.011(8) 0.000(10)
C18A 0.039(7) 0.018(4) 0.020(5) 0.001(3) 0.018(5) 0.006(4)
C19A 0.035(8) 0.085(9) 0.022(5) 0.014(5) 0.006(5) -0.016(7)
C20B 0.020(9) 0.024(9) 0.026(10) 0.002(8) 0.003(8) -0.004(7)
C15B 0.021(13) 0.018(12) 0.014(12) 0.006(9) 0.007(9) -0.004(9)
C16B 0.016(16) 0.016(12) 0.016(13) -0.001(10) 0.005(11) 0.004(11)
C17B 0.021(19) 0.024(16) 0.017(15) 0.012(12) -0.006(13) -0.006(14)
C18B 0.039(7) 0.018(4) 0.020(5) 0.001(3) 0.018(5) 0.006(4)
C19B 0.035(8) 0.085(9) 0.022(5) 0.014(5) 0.006(5) -0.016(7)

loop_
_atom_type_symbol
_atom_type_description
_atom_type_scat_dispersion_real
_atom_type_scat_dispersion_imag
_atom_type_scat_source
C C 0.0033 0.0016 'International Tables Vol C Tables 4.2.6.8 and 6.1.1.4'
H H 0.0000 0.0000 'International Tables Vol C Tables 4.2.6.8 and 6.1.1.4'
Ga Ga 0.2307 1.6083 'International Tables Vol C Tables 4.2.6.8 and 6.1.1.4'
N N 0.0061 0.0033 'International Tables Vol C Tables 4.2.6.8 and 6.1.1.4'
O O 0.0106 0.0060 'International Tables Vol C Tables 4.2.6.8 and 6.1.1.4'

loop_
_geom_angle_atom_site_label_1
_geom_angle_atom_site_label_2
_geom_angle_atom_site_label_3
_geom_angle
_geom_angle_site_symmetry_1
_geom_angle_site_symmetry_3
_geom_angle_publ_flag
O1 Ga1 N1 111.0(3) . . ?
O1 Ga1 N2 105.6(3) . . ?
O2 Ga1 O1 118.9(3) . . ?
O2 Ga1 N1 115.5(3) . . ?
O2 Ga1 N2 106.3(3) . . ?
N1 Ga1 N2 96.3(3) . . ?
N3 O1 Ga1 122.1(5) . . ?
N4 O2 Ga1 121.1(4) . . ?
C1 N1 Ga1 116.3(6) . . ?
C5 N1 Ga1 118.7(6) . . ?
C5 N1 C1 123.9(8) . . ?
C7 N2 Ga1 118.6(6) . . ?
C7 N2 C9 117.0(7) . . ?
C9 N2 Ga1 124.4(5) . . ?
O1 N3 C21 108.8(6) . . ?
O1 N3 C25 106.1(6) . . ?
C21 N3 C25 116.3(8) . . ?
O2 N4 C30 107.1(7) . . ?
O2 N4 C34 107.2(6) . . ?
C34 N4 C30 116.7(7) . . ?
N1 C1 C1 120.9(5) . 2_656 ?
N1 C1 H1 105.3 . . ?
N1 C1 C2 113.3(8) . . ?
C1 C1 H1 105.3 2_656 . ?
C2 C1 C1 105.5(6) . 2_656 ?
C2 C1 H1 105.3 . . ?
C1 C2 H2A 109.8 . . ?
C1 C2 H2B 109.8 . . ?
H2A C2 H2B 108.2 . . ?
C3 C2 C1 109.6(10) . . ?
C3 C2 H2A 109.8 . . ?
C3 C2 H2B 109.8 . . ?
C2 C3 C3 112.4(6) . 2_656 ?
C2 C3 H3A 109.1 . . ?
C2 C3 H3B 109.1 . . ?
C3 C3 H3A 109.1 2_656 . ?
C3 C3 H3B 109.1 2_656 . ?
H3A C3 H3B 107.8 . . ?
H4A C4 H4B 109.5 . . ?
H4A C4 H4C 109.5 . . ?
H4B C4 H4C 109.5 . . ?
C5 C4 H4A 109.5 . . ?
C5 C4 H4B 109.5 . . ?
C5 C4 H4C 109.5 . . ?
N1 C5 C4 121.9(9) . . ?
N1 C5 C6 122.6(9) . . ?
C6 C5 C4 115.5(9) . . ?
C5 C6 H6 115.2 . . ?
C5 C6 C7 129.5(9) . . ?
C7 C6 H6 115.2 . . ?
N2 C7 C6 124.4(8) . . ?
N2 C7 C8 120.0(9) . . ?
C6 C7 C8 115.6(9) . . ?
C7 C8 H8A 109.5 . . ?
C7 C8 H8B 109.5 . . ?
C7 C8 H8C 109.5 . . ?
H8A C8 H8B 109.5 . . ?
H8A C8 H8C 109.5 . . ?
H8B C8 H8C 109.5 . . ?
C10 C9 N2 119.1(9) . . ?
C14 C9 N2 119.4(9) . . ?
C14 C9 C10 121.5(9) . . ?
C9 C10 C15B 118.2(18) . . ?
C11 C10 C9 118.0(11) . . ?
C11 C10 C15A 117.5(13) . . ?
C11 C10 C15B 122.7(18) . . ?
C15A C10 C9 124.4(12) . . ?
C10 C11 H11 119.7 . . ?
C10 C11 C12 120.7(12) . . ?
C12 C11 H11 119.7 . . ?
C11 C12 H12 120.2 . . ?
C13 C12 C11 119.5(10) . . ?
C13 C12 H12 120.2 . . ?
C12 C13 H13 118.9 . . ?
C12 C13 C14 122.2(12) . . ?
C14 C13 H13 118.9 . . ?
C9 C14 C18A 122.7(8) . . ?
C9 C14 C18B 122.7(8) . . ?
C13 C14 C9 118.1(11) . . ?
C13 C14 C18A 119.2(10) . . ?
C13 C14 C18B 119.2(10) . . ?
N3 C21 C22 107.6(7) . . ?
N3 C21 C26 116.0(7) . . ?
N3 C21 C27 107.8(8) . . ?
C22 C21 C26 111.4(8) . . ?
C27 C21 C22 106.6(8) . . ?
C27 C21 C26 106.9(8) . . ?
C21 C22 H22A 108.9 . . ?
C21 C22 H22B 108.9 . . ?
H22A C22 H22B 107.7 . . ?
C23 C22 C21 113.3(8) . . ?
C23 C22 H22A 108.9 . . ?
C23 C22 H22B 108.9 . . ?
C22 C23 H23A 110.1 . . ?
C22 C23 H23B 110.1 . . ?
H23A C23 H23B 108.4 . . ?
C24 C23 C22 108.2(10) . . ?
C24 C23 H23A 110.1 . . ?
C24 C23 H23B 110.1 . . ?
C23 C24 H24A 108.8 . . ?
C23 C24 H24B 108.8 . . ?
C23 C24 C25 113.8(9) . . ?
H24A C24 H24B 107.7 . . ?
C25 C24 H24A 108.8 . . ?
C25 C24 H24B 108.8 . . ?
N3 C25 C24 106.9(8) . . ?
N3 C25 C28 115.6(8) . . ?
N3 C25 C29 107.5(9) . . ?
C24 C25 C28 111.7(10) . . ?
C24 C25 C29 106.6(8) . . ?
C29 C25 C28 108.0(9) . . ?
C21 C26 H26A 109.5 . . ?
C21 C26 H26B 109.5 . . ?
C21 C26 H26C 109.5 . . ?
H26A C26 H26B 109.5 . . ?
H26A C26 H26C 109.5 . . ?
H26B C26 H26C 109.5 . . ?
C21 C27 H27A 109.5 . . ?
C21 C27 H27B 109.5 . . ?
C21 C27 H27C 109.5 . . ?
H27A C27 H27B 109.5 . . ?
H27A C27 H27C 109.5 . . ?
H27B C27 H27C 109.5 . . ?
C25 C28 H28A 109.5 . . ?
C25 C28 H28B 109.5 . . ?
C25 C28 H28C 109.5 . . ?
H28A C28 H28B 109.5 . . ?
H28A C28 H28C 109.5 . . ?
H28B C28 H28C 109.5 . . ?
C25 C29 H29A 109.5 . . ?
C25 C29 H29B 109.5 . . ?
C25 C29 H29C 109.5 . . ?
H29A C29 H29B 109.5 . . ?
H29A C29 H29C 109.5 . . ?
H29B C29 H29C 109.5 . . ?
N4 C30 C31 106.4(8) . . ?
N4 C30 C35 107.2(7) . . ?
N4 C30 C36 114.8(7) . . ?
C31 C30 C36 110.4(8) . . ?
C35 C30 C31 108.5(8) . . ?
C35 C30 C36 109.4(9) . . ?
C30 C31 H31A 108.7 . . ?
C30 C31 H31B 108.7 . . ?
H31A C31 H31B 107.6 . . ?
C32 C31 C30 114.1(8) . . ?
C32 C31 H31A 108.7 . . ?
C32 C31 H31B 108.7 . . ?
C31 C32 H32A 110.2 . . ?
C31 C32 H32B 110.2 . . ?
C31 C32 C33 107.5(8) . . ?
H32A C32 H32B 108.5 . . ?
C33 C32 H32A 110.2 . . ?
C33 C32 H32B 110.2 . . ?
C32 C33 H33A 108.9 . . ?
C32 C33 H33B 108.9 . . ?
C32 C33 C34 113.4(9) . . ?
H33A C33 H33B 107.7 . . ?
C34 C33 H33A 108.9 . . ?
C34 C33 H33B 108.9 . . ?
N4 C34 C33 107.4(8) . . ?
N4 C34 C37 106.4(8) . . ?
N4 C34 C38 115.5(9) . . ?
C33 C34 C37 107.4(8) . . ?
C33 C34 C38 111.3(9) . . ?
C37 C34 C38 108.4(8) . . ?
C30 C35 H35A 109.5 . . ?
C30 C35 H35B 109.5 . . ?
C30 C35 H35C 109.5 . . ?
H35A C35 H35B 109.5 . . ?
H35A C35 H35C 109.5 . . ?
H35B C35 H35C 109.5 . . ?
C30 C36 H36A 109.5 . . ?
C30 C36 H36B 109.5 . . ?
C30 C36 H36C 109.5 . . ?
H36A C36 H36B 109.5 . . ?
H36A C36 H36C 109.5 . . ?
H36B C36 H36C 109.5 . . ?
C34 C37 H37A 109.5 . . ?
C34 C37 H37B 109.5 . . ?
C34 C37 H37C 109.5 . . ?
H37A C37 H37B 109.5 . . ?
H37A C37 H37C 109.5 . . ?
H37B C37 H37C 109.5 . . ?
C34 C38 H38A 109.5 . . ?
C34 C38 H38B 109.5 . . ?
C34 C38 H38C 109.5 . . ?
H38A C38 H38B 109.5 . . ?
H38A C38 H38C 109.5 . . ?
H38B C38 H38C 109.5 . . ?
H20A C20A H20B 109.5 . . ?
H20A C20A H20C 109.5 . . ?
H20B C20A H20C 109.5 . . ?
C18A C20A H20A 109.5 . . ?
C18A C20A H20B 109.5 . . ?
C18A C20A H20C 109.5 . . ?
C10 C15A H15A 107.9 . . ?
C10 C15A C16A 114.3(18) . . ?
C10 C15A C17A 109.8(16) . . ?
C16A C15A H15A 107.9 . . ?
C17A C15A H15A 107.9 . . ?
C17A C15A C16A 108.9(16) . . ?
C15A C16A H16A 109.5 . . ?
C15A C16A H16B 109.5 . . ?
C15A C16A H16C 109.5 . . ?
H16A C16A H16B 109.5 . . ?
H16A C16A H16C 109.5 . . ?
H16B C16A H16C 109.5 . . ?
C15A C17A H17A 109.5 . . ?
C15A C17A H17B 109.5 . . ?
C15A C17A H17C 109.5 . . ?
H17A C17A H17B 109.5 . . ?
H17A C17A H17C 109.5 . . ?
H17B C17A H17C 109.5 . . ?
C14 C18A H18A 103.4 . . ?
C20A C18A C14 113.4(12) . . ?
C20A C18A H18A 103.4 . . ?
C20A C18A C19A 118.3(17) . . ?
C19A C18A C14 112.6(10) . . ?
C19A C18A H18A 103.4 . . ?
C18A C19A H19A 109.5 . . ?
C18A C19A H19B 109.5 . . ?
C18A C19A H19C 109.5 . . ?
H19A C19A H19B 109.5 . . ?
H19A C19A H19C 109.5 . . ?
H19B C19A H19C 109.5 . . ?
H20D C20B H20E 109.5 . . ?
H20D C20B H20F 109.5 . . ?
H20E C20B H20F 109.5 . . ?
C18B C20B H20D 109.5 . . ?
C18B C20B H20E 109.5 . . ?
C18B C20B H20F 109.5 . . ?
C10 C15B H15B 109.6 . . ?
C16B C15B C10 106(2) . . ?
C16B C15B H15B 109.6 . . ?
C17B C15B C10 113(3) . . ?
C17B C15B H15B 109.6 . . ?
C17B C15B C16B 109(3) . . ?
C15B C16B H16D 109.5 . . ?
C15B C16B H16E 109.5 . . ?
C15B C16B H16F 109.5 . . ?
H16D C16B H16E 109.5 . . ?
H16D C16B H16F 109.5 . . ?
H16E C16B H16F 109.5 . . ?
C15B C17B H17D 109.5 . . ?
C15B C17B H17E 109.5 . . ?
C15B C17B H17F 109.5 . . ?
H17D C17B H17E 109.5 . . ?
H17D C17B H17F 109.5 . . ?
H17E C17B H17F 109.5 . . ?
C14 C18B C20B 112.7(11) . . ?
C14 C18B H18B 110.3 . . ?
C20B C18B H18B 110.3 . . ?
C19B C18B C14 112.6(10) . . ?
C19B C18B C20B 100.4(14) . . ?
C19B C18B H18B 110.3 . . ?
C18B C19B H19D 109.4 . . ?
C18B C19B H19E 109.4 . . ?
C18B C19B H19F 109.5 . . ?
H19D C19B H19E 109.4 . . ?
H19D C19B H19F 109.6 . . ?
H19E C19B H19F 109.5 . . ?

loop_
_geom_bond_atom_site_label_1
_geom_bond_atom_site_label_2
_geom_bond_distance
_geom_bond_site_symmetry_2
_geom_bond_publ_flag
Ga1 O1 1.850(7) . ?
Ga1 O2 1.833(6) . ?
Ga1 N1 1.962(7) . ?
Ga1 N2 1.983(7) . ?
O1 N3 1.470(9) . ?
O2 N4 1.458(9) . ?
N1 C1 1.496(11) . ?
N1 C5 1.335(12) . ?
N2 C7 1.333(11) . ?
N2 C9 1.452(12) . ?
N3 C21 1.493(10) . ?
N3 C25 1.495(12) . ?
N4 C30 1.510(11) . ?
N4 C34 1.496(14) . ?
C1 C1 1.574(15) 2_656 ?
C1 H1 1.0000 . ?
C1 C2 1.538(14) . ?
C2 H2A 0.9900 . ?
C2 H2B 0.9900 . ?
C2 C3 1.522(14) . ?
C3 C3 1.540(18) 2_656 ?
C3 H3A 0.9900 . ?
C3 H3B 0.9900 . ?
C4 H4A 0.9800 . ?
C4 H4B 0.9800 . ?
C4 H4C 0.9800 . ?
C4 C5 1.503(13) . ?
C5 C6 1.395(13) . ?
C6 H6 0.9500 . ?
C6 C7 1.406(14) . ?
C7 C8 1.523(13) . ?
C8 H8A 0.9800 . ?
C8 H8B 0.9800 . ?
C8 H8C 0.9800 . ?
C9 C10 1.417(15) . ?
C9 C14 1.406(15) . ?
C10 C11 1.394(17) . ?
C10 C15A 1.41(2) . ?
C10 C15B 1.76(4) . ?
C11 H11 0.9500 . ?
C11 C12 1.42(2) . ?
C12 H12 0.9500 . ?
C12 C13 1.365(19) . ?
C13 H13 0.9500 . ?
C13 C14 1.395(13) . ?
C14 C18A 1.520(16) . ?
C14 C18B 1.520(16) . ?
C21 C22 1.538(12) . ?
C21 C26 1.539(13) . ?
C21 C27 1.529(14) . ?
C22 H22A 0.9900 . ?
C22 H22B 0.9900 . ?
C22 C23 1.523(16) . ?
C23 H23A 0.9900 . ?
C23 H23B 0.9900 . ?
C23 C24 1.521(15) . ?
C24 H24A 0.9900 . ?
C24 H24B 0.9900 . ?
C24 C25 1.536(14) . ?
C25 C28 1.544(16) . ?
C25 C29 1.538(14) . ?
C26 H26A 0.9800 . ?
C26 H26B 0.9800 . ?
C26 H26C 0.9800 . ?
C27 H27A 0.9800 . ?
C27 H27B 0.9800 . ?
C27 H27C 0.9800 . ?
C28 H28A 0.9800 . ?
C28 H28B 0.9800 . ?
C28 H28C 0.9800 . ?
C29 H29A 0.9800 . ?
C29 H29B 0.9800 . ?
C29 H29C 0.9800 . ?
C30 C31 1.532(14) . ?
C30 C35 1.513(15) . ?
C30 C36 1.544(12) . ?
C31 H31A 0.9900 . ?
C31 H31B 0.9900 . ?
C31 C32 1.523(17) . ?
C32 H32A 0.9900 . ?
C32 H32B 0.9900 . ?
C32 C33 1.526(13) . ?
C33 H33A 0.9900 . ?
C33 H33B 0.9900 . ?
C33 C34 1.534(13) . ?
C34 C37 1.536(12) . ?
C34 C38 1.539(13) . ?
C35 H35A 0.9800 . ?
C35 H35B 0.9800 . ?
C35 H35C 0.9800 . ?
C36 H36A 0.9800 . ?
C36 H36B 0.9800 . ?
C36 H36C 0.9800 . ?
C37 H37A 0.9800 . ?
C37 H37B 0.9800 . ?
C37 H37C 0.9800 . ?
C38 H38A 0.9800 . ?
C38 H38B 0.9800 . ?
C38 H38C 0.9800 . ?
C20A H20A 0.9800 . ?
C20A H20B 0.9800 . ?
C20A H20C 0.9800 . ?
C20A C18A 1.40(3) . ?
C15A H15A 1.0000 . ?
C15A C16A 1.56(3) . ?
C15A C17A 1.49(3) . ?
C16A H16A 0.9800 . ?
C16A H16B 0.9800 . ?
C16A H16C 0.9800 . ?
C17A H17A 0.9800 . ?
C17A H17B 0.9800 . ?
C17A H17C 0.9800 . ?
C18A H18A 1.0000 . ?
C18A C19A 1.518(13) . ?
C19A H19A 0.9800 . ?
C19A H19B 0.9800 . ?
C19A H19C 0.9800 . ?
C20B H20D 0.9800 . ?
C20B H20E 0.9800 . ?
C20B H20F 0.9800 . ?
C20B C18B 1.64(3) . ?
C15B H15B 1.0000 . ?
C15B C16B 1.58(6) . ?
C15B C17B 1.51(5) . ?
C16B H16D 0.9800 . ?
C16B H16E 0.9800 . ?
C16B H16F 0.9800 . ?
C17B H17D 0.9800 . ?
C17B H17E 0.9800 . ?
C17B H17F 0.9800 . ?
C18B H18B 1.0000 . ?
C18B C19B 1.518(13) . ?
C19B H19D 0.9798 . ?
C19B H19E 0.9804 . ?
C19B H19F 0.9792 . ?

loop_
_geom_torsion_atom_site_label_1
_geom_torsion_atom_site_label_2
_geom_torsion_atom_site_label_3
_geom_torsion_atom_site_label_4
_geom_torsion
_geom_torsion_site_symmetry_1
_geom_torsion_site_symmetry_2
_geom_torsion_site_symmetry_3
_geom_torsion_site_symmetry_4
_geom_torsion_publ_flag
Ga1 O1 N3 C21 -92.9(7) . . . . ?
Ga1 O1 N3 C25 141.3(6) . . . . ?
Ga1 O2 N4 C30 114.5(7) . . . . ?
Ga1 O2 N4 C34 -119.5(6) . . . . ?
Ga1 N1 C1 C1 -147.3(10) . . . 2_656 ?
Ga1 N1 C1 C2 86.1(9) . . . . ?
Ga1 N1 C5 C4 -156.6(7) . . . . ?
Ga1 N1 C5 C6 23.8(12) . . . . ?
Ga1 N2 C7 C6 -7.0(13) . . . . ?
Ga1 N2 C7 C8 174.0(7) . . . . ?
Ga1 N2 C9 C10 93.0(9) . . . . ?
Ga1 N2 C9 C14 -88.4(10) . . . . ?
O1 Ga1 O2 N4 -108.1(6) . . . . ?
O1 N3 C21 C22 -176.6(8) . . . . ?
O1 N3 C21 C26 -51.0(11) . . . . ?
O1 N3 C21 C27 68.8(9) . . . . ?
O1 N3 C25 C24 178.0(8) . . . . ?
O1 N3 C25 C28 52.9(10) . . . . ?
O1 N3 C25 C29 -67.8(9) . . . . ?
O2 Ga1 O1 N3 10.9(6) . . . . ?
O2 N4 C30 C31 176.1(7) . . . . ?
O2 N4 C30 C35 -68.0(8) . . . . ?
O2 N4 C30 C36 53.8(11) . . . . ?
O2 N4 C34 C33 -176.3(6) . . . . ?
O2 N4 C34 C37 68.9(8) . . . . ?
O2 N4 C34 C38 -51.4(9) . . . . ?
N1 Ga1 O1 N3 -126.7(5) . . . . ?
N1 Ga1 O2 N4 27.6(7) . . . . ?
N1 C1 C2 C3 -160.5(7) . . . . ?
N1 C5 C6 C7 3.8(16) . . . . ?
N2 Ga1 O1 N3 130.1(5) . . . . ?
N2 Ga1 O2 N4 133.0(6) . . . . ?
N2 C9 C10 C11 176.8(9) . . . . ?
N2 C9 C10 C15A -7.4(18) . . . . ?
N2 C9 C10 C15B 7.7(19) . . . . ?
N2 C9 C14 C13 -177.2(9) . . . . ?
N2 C9 C14 C18A 4.0(13) . . . . ?
N2 C9 C14 C18B 4.0(13) . . . . ?
N3 C21 C22 C23 55.1(11) . . . . ?
N4 C30 C31 C32 -55.9(10) . . . . ?
C1 N1 C5 C4 11.2(14) . . . . ?
C1 N1 C5 C6 -168.4(9) . . . . ?
C1 C1 C2 C3 65.1(11) 2_656 . . . ?
C1 C2 C3 C3 -54.5(15) . . . 2_656 ?
C4 C5 C6 C7 -175.9(10) . . . . ?
C5 N1 C1 C1 44.7(16) . . . 2_656 ?
C5 N1 C1 C2 -82.0(11) . . . . ?
C5 C6 C7 N2 -13.5(17) . . . . ?
C5 C6 C7 C8 165.5(10) . . . . ?
C7 N2 C9 C10 -89.8(11) . . . . ?
C7 N2 C9 C14 88.8(10) . . . . ?
C9 N2 C7 C6 175.6(9) . . . . ?
C9 N2 C7 C8 -3.4(13) . . . . ?
C9 C10 C11 C12 0.7(16) . . . . ?
C9 C10 C15A C16A -149.4(13) . . . . ?
C9 C10 C15A C17A 88.0(18) . . . . ?
C9 C10 C15B C16B -123(2) . . . . ?
C9 C10 C15B C17B 117(3) . . . . ?
C9 C14 C18A C20A -88(2) . . . . ?
C9 C14 C18A C19A 134.2(10) . . . . ?
C9 C14 C18B C20B -113.0(16) . . . . ?
C9 C14 C18B C19B 134.2(10) . . . . ?
C10 C9 C14 C13 1.4(13) . . . . ?
C10 C9 C14 C18A -177.4(9) . . . . ?
C10 C9 C14 C18B -177.4(9) . . . . ?
C10 C11 C12 C13 0.7(17) . . . . ?
C11 C10 C15A C16A 26(2) . . . . ?
C11 C10 C15A C17A -96(2) . . . . ?
C11 C10 C15B C16B 68(3) . . . . ?
C11 C10 C15B C17B -51(4) . . . . ?
C11 C12 C13 C14 -1.2(17) . . . . ?
C12 C13 C14 C9 0.1(15) . . . . ?
C12 C13 C14 C18A 179.0(10) . . . . ?
C12 C13 C14 C18B 179.0(10) . . . . ?
C13 C14 C18A C20A 93(2) . . . . ?
C13 C14 C18A C19A -44.6(13) . . . . ?
C13 C14 C18B C20B 68.2(18) . . . . ?
C13 C14 C18B C19B -44.6(13) . . . . ?
C14 C9 C10 C11 -1.8(14) . . . . ?
C14 C9 C10 C15A 174.0(14) . . . . ?
C14 C9 C10 C15B -170.9(17) . . . . ?
C21 N3 C25 C24 56.9(10) . . . . ?
C21 N3 C25 C28 -68.2(11) . . . . ?
C21 N3 C25 C29 171.0(8) . . . . ?
C21 C22 C23 C24 -55.7(12) . . . . ?
C22 C23 C24 C25 56.3(14) . . . . ?
C23 C24 C25 N3 -55.6(13) . . . . ?
C23 C24 C25 C28 71.9(13) . . . . ?
C23 C24 C25 C29 -170.4(11) . . . . ?
C25 N3 C21 C22 -57.0(10) . . . . ?
C25 N3 C21 C26 68.6(10) . . . . ?
C25 N3 C21 C27 -171.6(8) . . . . ?
C26 C21 C22 C23 -73.2(10) . . . . ?
C27 C21 C22 C23 170.5(8) . . . . ?
C30 N4 C34 C33 -56.2(9) . . . . ?
C30 N4 C34 C37 -171.0(8) . . . . ?
C30 N4 C34 C38 68.7(9) . . . . ?
C30 C31 C32 C33 57.7(11) . . . . ?
C31 C32 C33 C34 -56.9(11) . . . . ?
C32 C33 C34 N4 55.5(11) . . . . ?
C32 C33 C34 C37 169.6(9) . . . . ?
C32 C33 C34 C38 -71.9(12) . . . . ?
C34 N4 C30 C31 56.0(9) . . . . ?
C34 N4 C30 C35 171.9(7) . . . . ?
C34 N4 C30 C36 -66.3(11) . . . . ?
C35 C30 C31 C32 -170.9(8) . . . . ?
C36 C30 C31 C32 69.2(11) . . . . ?
C15A C10 C11 C12 -175.4(14) . . . . ?
C15B C10 C11 C12 169.3(18) . . . . ?
